data_2003233
loop_
_publ_author_name
'Cotterill, A. S.'
'Gable, R. W.'
'Gill, M.'

_publ_section_title
;
 Methyl Austrocorticinate
;
_journal_issue 3
_journal_name_full 'Acta Crystallographica Section C'
_journal_page_first 500
_journal_page_last 502
_journal_paper_doi 10.1107/S010827019400956X
_journal_volume 51
_journal_year 1995
_chemical_compound_source 'totally synthetic'
_chemical_formula_moiety 'C20 H18 O7'
_chemical_formula_sum 'C20 H18 O7'
_chemical_formula_weight 370.3
_space_group_IT_number 14
_symmetry_cell_setting monoclinic
_symmetry_space_group_name_Hall '-P 2ybc'
_symmetry_space_group_name_H-M 'P 1 21/c 1'
_atom_type_scat_source 'SHELX76 (Sheldrick, 1976)'
_cell_angle_alpha 90.
_cell_angle_beta 90.08(2)
_cell_angle_gamma 90.
_cell_formula_units_Z 4
_cell_length_a 14.565(3)
_cell_length_b 15.359(3)
_cell_length_c 7.883(2)
_cell_measurement_reflns_used 25
_cell_measurement_temperature 293(1)
_cell_measurement_theta_max 14
_cell_measurement_theta_min 7
_cell_volume 1763.5(7)
_diffrn_measurement_device 'Enraf-Nonius CAD4 MachS'
_diffrn_measurement_method \w-2\q
_diffrn_radiation_type MoK\=\a
_diffrn_radiation_wavelength 0.71069
_diffrn_reflns_av_R_equivalents 0.024
_diffrn_reflns_limit_h_max 17
_diffrn_reflns_limit_h_min -17
_diffrn_reflns_limit_k_max 18
_diffrn_reflns_limit_k_min -1
_diffrn_reflns_limit_l_max 9
_diffrn_reflns_limit_l_min -1
_diffrn_reflns_number 4278
_diffrn_reflns_theta_max 25
_diffrn_standards_decay_% -11
_diffrn_standards_interval_time 160
_diffrn_standards_number 3
_exptl_absorpt_coefficient_mu 0.10
_exptl_absorpt_correction_type none
_exptl_crystal_colour yellow--orange
_exptl_crystal_density_diffrn 1.394
_exptl_crystal_density_meas 1.39(1)
_exptl_crystal_description 'thin needle'
_exptl_crystal_size_max 0.53
_exptl_crystal_size_mid 0.09
_exptl_crystal_size_min 0.07
_refine_diff_density_max 0.24
_refine_diff_density_min -0.31
_refine_ls_extinction_method '020 and 210 omitted'
_refine_ls_goodness_of_fit_obs 1.876
_refine_ls_hydrogen_treatment
;
;
_refine_ls_number_parameters 272
_refine_ls_number_reflns 1062
_refine_ls_R_factor_obs 0.063
_refine_ls_shift/esd_max 0.01
_refine_ls_structure_factor_coef F
_refine_ls_weighting_details 'w = 2.793/[\s^2^(F) + 0.00005F^2^]'
_refine_ls_weighting_scheme calc
_refine_ls_wR_factor_obs 0.043
_reflns_number_observed 1064
_reflns_number_total 3085
_reflns_observed_criterion I>=2\s(I)
_cod_data_source_file as1118.cif
_cod_data_source_block as1118a
_cod_depositor_comments
;
The following automatic conversions were performed:

'_refine_ls_weighting_scheme' value '2.793/[\s^2^(F) + 0.00005F^2^]'
was changed to 'calc'. New tag '_refine_ls_weighting_details' was
created. The value of the new tag was set to 'w = 2.793/[\s^2^(F) +
0.00005F^2^]'.

Automatic conversion script
Id: cif_fix_values 3143 2015-03-26 13:38:13Z robertas 
;
_cod_original_cell_volume 1764.0(10)
_cod_database_code 2003233

loop_
_symmetry_equiv_pos_as_xyz
x,y,z
x,1/2-y,1/2+z
-x,-y,-z
-x,1/2+y,1/2-z

loop_
_atom_site_label
_atom_site_fract_x
_atom_site_fract_y
_atom_site_fract_z
_atom_site_U_iso_or_equiv
O(1) .4071(3) .4553(3) .1798(7) 0.067(2)
O(2) .3360(4) .6339(3) .3143(7) 0.094(2)
O(2') .3918(3) .6674(3) .0604(7) 0.074(2)
O(6) .0855(3) .0278(3) -.1463(7) 0.066(1)
O(8) .3665(3) .1272(3) .1105(6) 0.064(2)
O(9) .3886(3) .2944(3) .1348(7) 0.073(2)
O(10) .0713(3) .3442(3) -.1972(7) 0.073(2)
C(1) .3266(5) .4637(5) .0960(9) 0.052(2)
C(2) .2926(5) .5470(5) .0776(10) 0.055(2)
C(3) .2105(5) .5624(5) -.0081(10) 0.070(3)
C(4) .1630(5) .4910(5) -.0738(11) 0.068(3)
C(4a) .1957(4) .4080(5) -.0524(9) 0.049(2)
C(5) .1201(5) .1750(5) -.1283(10) 0.055(2)
C(6) .1451(5) .0902(5) -.0958(10) 0.051(2)
C(7) .2282(5) .0728(5) -.0169(10) 0.049(2)
C(8) .2845(4) .1415(5) .0321(9) 0.046(2)
C(8a) .2597(5) .2286(5) .0037(9) 0.047(2)
C(9) .3140(5) .3031(5) .0594(10) 0.049(2)
C(9a) .2787(4) .3912(5) .0317(9) 0.047(2)
C(10) .1419(5) .3318(5) -.1171(10) 0.055(2)
C(10a) .1745(5) .2426(4) -.0801(10) 0.046(2)
C(2') .3419(5) .6205(5) .1658(12) 0.061(3)
C(2") .4404(5) .7419(5) .1360(11) 0.083(3)
C(3') .1725(9) .6527(7) -.029(2) 0.131(4)
C(3"A) .0938(11) .6734(13) -.099(4) 0.087(6)
C(3"B) .162(2) .6866(15) -.174(3) 0.117(8)
C(6') .1014(4) -.0600(4) -.0917(10) 0.074(3)
C(8') .3955(4) .0386(4) .1411(10) 0.069(2)
H(01) .430(4) .399(4) .150(9) 0.07(3)
H(4) .100(3) .503(4) -.132(8) 0.08(2)
H(5) .066(3) .186(3) -.193(7) 0.04(2)
H(7) .252(3) .013(3) .000(6) 0.03(2)
H(2"A) .4788(5) .7754(5) .0389(11) 0.18(2)
H(2"B) .4868(5) .7189(5) .2331(11) 0.18(2)
H(2"C) .3911(5) .7860(5) .1916(11) 0.18(2)
H(3'AA) .2234 .6914 -.1014 0.10
H(3'AB) .1703 .6832 .0989 0.10
H(3'BA) .2212 .6993 .0349 0.10
H(3'BB) .1081 .6584 .0376 0.10
H(3"AA) .0819 .7418 -.0971 0.10
H(3"AB) .0405 .6404 -.0255 0.10
H(3"AC) .0936 .6486 -.2258 0.10
H(3"BA) .1340 .7512 -.1645 0.10
H(3"BB) .1114 .6450 -.2390 0.10
H(3"BC) .2245 .6860 -.2416 0.10
H(6'A) .0484(4) -.1018(4) -.1420(10) 0.10(1)
H(6'B) .1004(4) -.0627(4) .0452(10) 0.10(1)
H(6'C) .1675(4) -.0816(4) -.1371(10) 0.10(1)
H(8'A) .4610(4) .0388(4) .2057(10) 0.11(1)
H(8'B) .4021(4) .0048(4) .0216(10) 0.11(1)
H(8'C) .3452(4) .0059(4) .2189(10) 0.11(1)

loop_
_geom_angle_atom_site_label_1
_geom_angle_atom_site_label_2
_geom_angle_atom_site_label_3
_geom_angle
_geom_angle_publ_flag
C(2') O(2') C(2") 115.8(5) yes
C(6) O(6) C(6') 118.3(4) yes
C(8) O(8) C(8') 118.9(4) yes
O(1) C(1) C(2) 116.8(5) yes
O(1) C(1) C(9a) 122.0(5) yes
C(2) C(1) C(9a) 121.2(5) yes
C(1) C(2) C(3) 121.1(6) yes
C(1) C(2) C(2') 118.4(6) yes
C(3) C(2) C(2') 120.3(6) yes
C(1) C(9a) C(9) 120.2(5) yes
C(4a) C(9a) C(9) 122.9(5) yes
O(10) C(10) C(4a) 119.6(5) yes
O(10) C(10) C(10a) 121.1(5) yes
C(4a) C(10) C(10a) 119.3(5) yes
C(5) C(10a) C(8a) 121.5(5) yes
C(5) C(10a) C(10) 117.7(5) yes
C(8a) C(10a) C(10) 120.8(5) yes
O(2) C(2') O(2') 124.4(5) yes
O(2) C(2') C(2) 123.2(6) yes
O(2') C(2') C(2) 112.4(5) yes
C(3) C(3') C(3"A) 126.3(12) yes
C(3) C(3') C(3"B) 121.5(12) yes
C(1) O(1) H(01) 106(3) no
C(3) C(4) H(4) 117(2) no
C(4a) C(4) H(4) 122(2) no
C(6) C(5) H(5) 119(2) no
C(10a) C(5) H(5) 120(2) no
C(6) C(7) H(7) 123(2) no
C(8) C(7) H(7) 117(2) no
O(2') C(2") H(2"A) 109.5 no
O(2') C(2") H(2"B) 109.5 no
O(2') C(2") H(2"C) 109.4 no
C(3) C(3') H(3'AA) 107.7 no
C(3) C(3') H(3'AB) 107.5 no
C(3) C(3') H(3'BA) 107.8 no
C(3) C(3') H(3'BB) 110.0 no
C(3"A) C(3') H(3'AA) 103.8 no
C(3"A) C(3') H(3'AB) 104.7 no
C(3"B) C(3') H(3'BA) 102.6 no
C(3"B) C(3') H(3'BB) 107.6 no
C(3') C(3"A) H(3"AA) 112.1 no
C(3') C(3"A) H(3"AB) 106.6 no
C(3') C(3"A) H(3"AC) 108.0 no
C(3') C(3"B) H(3"BA) 111.2 no
C(3') C(3"B) H(3"BB) 105.2 no
C(3') C(3"B) H(3"BC) 110.4 no
O(6) C(6') H(6'A) 109.5 no
O(6) C(6') H(6'B) 109.5 no
O(6) C(6') H(6'C) 109.5 no
O(8) C(8') H(8'A) 109.5 no
O(8) C(8') H(8'B) 109.5 no
O(8) C(8') H(8'C) 109.5 no

loop_
_geom_bond_atom_site_label_1
_geom_bond_atom_site_label_2
_geom_bond_distance
_geom_bond_publ_flag
O(1) C(1) 1.351(9) yes
O(2) C(2') 1.192(11) yes
O(2') C(2') 1.319(10) yes
O(2') C(2") 1.471(9) yes
O(6) C(6) 1.353(9) yes
O(6) C(6') 1.434(8) yes
O(8) C(8) 1.362(8) yes
O(8) C(8') 1.445(8) yes
O(9) C(9) 1.245(9) yes
O(10) C(10) 1.221(9) yes
C(1) C(2) 1.379(11) yes
C(1) C(9a) 1.408(10) yes
C(2) C(3) 1.393(11) yes
C(2) C(2') 1.507(11) yes
C(3) C(4) 1.396(11) yes
C(3) C(3') 1.502(14) yes
C(4) C(4a) 1.371(11) yes
C(4a) C(9a) 1.402(9) yes
C(4a) C(10) 1.498(10) yes
C(5) C(6) 1.376(11) yes
C(5) C(10a) 1.360(10) yes
C(6) C(7) 1.386(10) yes
C(7) C(8) 1.391(10) yes
C(8) C(8a) 1.404(11) yes
C(8a) C(9) 1.458(11) yes
C(8a) C(10a) 1.421(10) yes
C(9) C(9a) 1.464(11) yes
C(10) C(10a) 1.479(10) yes
C(3') C(3"A) 1.31(2) yes
C(3') C(3"B) 1.27(3) yes
O(1) H(01) 0.96(6) no
C(4) H(4) 1.04(5) no
C(5) H(5) 0.95(4) no
C(7) H(7) 0.99(5) no
C(2") H(2"A) 1.08 no
C(2") H(2"B) 1.08 no
C(2") H(2"C) 1.08 no
C(3') H(3'AA) 1.11 no
C(3') H(3'AB) 1.11 no
C(3') H(3'BA) 1.13 no
C(3') H(3'BB) 1.08 no
C(3"A) H(3"AA) 1.07 no
C(3"A) H(3"AB) 1.09 no
C(3"A) H(3"AC) 1.07 no
C(3"B) H(3"BA) 1.08 no
C(3"B) H(3"BB) 1.10 no
C(3"B) H(3"BC) 1.06 no
C(6') H(6'A) 1.08 no
C(6') H(6'B) 1.08 no
C(6') H(6'C) 1.08 no
C(8') H(8'A) 1.08 no
C(8') H(8'B) 1.08 no
C(8') H(8'C) 1.08 no
